data_2226447
loop_
_publ_author_name
'Gainsford, Graeme J.'
'Tyler, Peter C.'
'Zubkova, Olga V.'

_publ_section_title
;
 <i>p</i>-Tolyl
 2-<i>O</i>-benzoyl-3-<i>O</i>-benzyl-4,6-<i>O</i>-benzylidene-1-thio-\a-<small>L</small>-idopyranoside
;
_journal_coeditor_code GK2277
_journal_issue 7
_journal_name_full 'Acta Crystallographica Section E'
_journal_page_first o1598
_journal_page_last o1599
_journal_paper_doi 10.1107/S1600536810020970
_journal_volume 66
_journal_year 2010
_chemical_formula_iupac 'C34 H32 O6 S'
_chemical_formula_moiety 'C34 H32 O6 S'
_chemical_formula_sum 'C34 H32 O6 S'
_chemical_formula_weight 568.66
_chemical_name_systematic
;
<i>p</i>-Tolyl 2-<i>O</i>-benzoyl-3-<i>O</i>-benzyl-
4,6-<i>O</i>-benzylidene-1-thio-\a-L-idopyranoside
;
_space_group_IT_number 5
_symmetry_cell_setting monoclinic
_symmetry_space_group_name_Hall 'C 2y'
_symmetry_space_group_name_H-M 'C 1 2 1'
_atom_sites_solution_hydrogens geom
_atom_sites_solution_primary direct
_atom_sites_solution_secondary difmap
_audit_creation_method SHELXL-97
_cell_angle_alpha 90.00
_cell_angle_beta 101.27(3)
_cell_angle_gamma 90.00
_cell_formula_units_Z 4
_cell_length_a 19.296(4)
_cell_length_b 8.2060(16)
_cell_length_c 19.045(4)
_cell_measurement_reflns_used 1721
_cell_measurement_temperature 123(2)
_cell_measurement_theta_max 66.9
_cell_measurement_theta_min 6.5
_cell_volume 2957.5(11)
_computing_cell_refinement 'FSProcess (Rigaku, 1998)'
_computing_data_collection 'CrystalClear (Rigaku, 2005)'
_computing_data_reduction 'FSProcess (Rigaku, 1998'
_computing_molecular_graphics
;
ORTEP in WinGX (Farrugia, 1999) and Mercury (Macrae <i>et al.</i>,
2006)
;
_computing_publication_material
;
SHELXL97 (Sheldrick, 2008) and PLATON (Spek, 2009)
;
_computing_structure_refinement 'SHELXL97 (Sheldrick, 2008)'
_computing_structure_solution 'SIR92 (Altomare <i>et al.</i>,  1993)'
_diffrn_ambient_temperature 123(2)
_diffrn_detector_area_resol_mean 10
_diffrn_measured_fraction_theta_full 0.943
_diffrn_measured_fraction_theta_max 0.943
_diffrn_measurement_device_type
;
Rigaku Spider
;
_diffrn_measurement_method \w-scans
_diffrn_radiation_monochromator
;
Rigaku VariMax-HF Confocal Optical System
;
_diffrn_radiation_source
;
 Rigaku MM007 rotating anode
;
_diffrn_radiation_type CuK\a
_diffrn_radiation_wavelength 1.54178
_diffrn_reflns_av_R_equivalents 0.0515
_diffrn_reflns_av_sigmaI/netI 0.0961
_diffrn_reflns_limit_h_max 23
_diffrn_reflns_limit_h_min -22
_diffrn_reflns_limit_k_max 8
_diffrn_reflns_limit_k_min -9
_diffrn_reflns_limit_l_max 23
_diffrn_reflns_limit_l_min -17
_diffrn_reflns_number 10947
_diffrn_reflns_theta_full 72.19
_diffrn_reflns_theta_max 72.19
_diffrn_reflns_theta_min 6.51
_diffrn_standards_decay_% 0
_diffrn_standards_number 0
_exptl_absorpt_coefficient_mu 1.335
_exptl_absorpt_correction_T_max 1.0
_exptl_absorpt_correction_T_min 0.754
_exptl_absorpt_correction_type multi-scan
_exptl_absorpt_process_details '(ABSCOR; Higashi, 1995)'
_exptl_crystal_colour colourless
_exptl_crystal_density_diffrn 1.277
_exptl_crystal_density_method 'not measured'
_exptl_crystal_description Needle
_exptl_crystal_F_000 1200
_exptl_crystal_size_max 0.60
_exptl_crystal_size_mid 0.11
_exptl_crystal_size_min 0.11
_refine_diff_density_max 0.282
_refine_diff_density_min -0.311
_refine_ls_abs_structure_details 'Flack (1983), 1939 Friedel pairs'
_refine_ls_abs_structure_Flack 0.01(4)
_refine_ls_extinction_coef 0.0019(2)
_refine_ls_extinction_expression Fc^*^=kFc[1+0.001xFc^2^\l^3^/sin(2\q)]^-1/4^
_refine_ls_extinction_method 'SHELXL97 (Sheldrick, 2008)'
_refine_ls_goodness_of_fit_ref 1.034
_refine_ls_hydrogen_treatment constr
_refine_ls_matrix_type full
_refine_ls_number_parameters 343
_refine_ls_number_reflns 4882
_refine_ls_number_restraints 1
_refine_ls_restrained_S_all 1.033
_refine_ls_R_factor_all 0.1421
_refine_ls_R_factor_gt 0.0682
_refine_ls_shift/su_max 0.002
_refine_ls_shift/su_mean 0.000
_refine_ls_structure_factor_coef Fsqd
_refine_ls_weighting_details 'calc w=1/[\s^2^(Fo^2^)+(0.0855P)^2^] where P=(Fo^2^+2Fc^2^)/3'
_refine_ls_weighting_scheme calc
_refine_ls_wR_factor_gt 0.1479
_refine_ls_wR_factor_ref 0.2013
_reflns_number_gt 2352
_reflns_number_total 4882
_reflns_threshold_expression I>2sigma(I)
_cod_data_source_file gk2277.cif
_cod_data_source_block I
_cod_original_cell_volume 2957.5(10)
_cod_original_sg_symbol_H-M 'C 2'
_cod_database_code 2226447
_cod_database_fobs_code 2226447

loop_
_symmetry_equiv_pos_as_xyz
'x, y, z'
'-x, y, -z'
'x+1/2, y+1/2, z'
'-x+1/2, y+1/2, -z'

loop_
_atom_site_type_symbol
_atom_site_label
_atom_site_fract_x
_atom_site_fract_y
_atom_site_fract_z
_atom_site_U_iso_or_equiv
_atom_site_adp_type
_atom_site_calc_flag
_atom_site_refinement_flags
_atom_site_occupancy
_atom_site_disorder_assembly
_atom_site_disorder_group
S S1 0.26771(9) 0.5118(2) 0.32352(10) 0.0904(6) Uani d . 1 . .
O O1 0.3489(2) 0.4758(5) 0.0899(2) 0.0674(11) Uani d . 1 C .
O O2 0.23586(18) 0.5312(5) 0.0294(2) 0.0685(11) Uani d . 1 C .
O O3 0.3923(2) 0.7274(5) 0.2062(2) 0.0671(11) Uani d . 1 . .
O O4 0.5075(2) 0.7017(6) 0.2613(2) 0.0898(15) Uani d . 1 . .
O O5 0.2527(2) 0.6221(5) 0.1852(3) 0.0702(12) Uani d . 1 . .
C C1 0.2993(3) 0.4463(7) 0.0262(4) 0.0712(18) Uani d . 1 . .
H H1 0.2893 0.3269 0.0214 0.085 Uiso calc R 1 . .
C C2 0.3277(3) 0.5043(7) -0.0372(4) 0.0635(16) Uani d . 1 . .
C C3 0.2032(3) 0.4603(8) 0.0837(4) 0.0777(19) Uani d . 1 . .
H H3A 0.1890 0.3471 0.0698 0.093 Uiso calc R 1 C .
H H3B 0.1599 0.5225 0.0867 0.093 Uiso calc R 1 . .
C C4 0.2516(3) 0.4592(7) 0.1565(4) 0.0746(19) Uani d . 1 C .
H H4 0.2321 0.3829 0.1887 0.090 Uiso calc R 1 . .
C C5 0.3255(3) 0.4017(8) 0.1499(4) 0.0713(18) Uani d . 1 . .
H H5 0.3233 0.2813 0.1417 0.086 Uiso calc R 1 C .
C C6 0.2959(3) 0.6339(8) 0.2545(3) 0.0718(18) Uani d . 1 B .
H H6 0.2945 0.7504 0.2697 0.086 Uiso calc R 1 . .
C C7 0.3720(3) 0.5973(7) 0.2490(3) 0.0703(18) Uani d . 1 B .
H H7 0.4023 0.6025 0.2980 0.084 Uiso calc R 1 . .
C C9 0.3943(3) 0.5753(7) -0.0304(3) 0.0655(17) Uani d . 1 . .
H H9 0.4232 0.5885 0.0157 0.085 Uiso calc R 1 . .
C C8 0.3821(3) 0.4344(7) 0.2166(4) 0.0738(19) Uani d . 1 B .
H H8 0.4306 0.4243 0.2058 0.089 Uiso calc R 1 A 1
C C10 0.4185(3) 0.6267(8) -0.0907(4) 0.0767(19) Uani d . 1 . .
H H10 0.4640 0.6747 -0.0860 0.092 Uiso calc R 1 . .
C C11 0.3760(3) 0.6076(8) -0.1576(4) 0.0763(19) Uani d . 1 . .
H H11 0.3926 0.6419 -0.1991 0.092 Uiso calc R 1 . .
C C12 0.3099(3) 0.5392(8) -0.1645(4) 0.0781(19) Uani d . 1 . .
H H12 0.2807 0.5284 -0.2106 0.094 Uiso calc R 1 . .
C C13 0.2858(3) 0.4864(8) -0.1051(4) 0.0791(19) Uani d . 1 . .
H H13 0.2404 0.4374 -0.1104 0.095 Uiso calc R 1 . .
O O6A 0.3646(5) 0.2944(12) 0.2544(6) 0.064(3) Uiso d P 0.59(2) B 1
C C14A 0.2117(6) 0.6505(15) 0.3596(6) 0.050(3) Uiso d P 0.539(13) C 1
C C15 0.1681(3) 0.7644(8) 0.3084(3) 0.0723(17) Uani d . 1 C 1
H H15 0.1718 0.7678 0.2594 0.087 Uiso calc R 1 C 1
C C16 0.1223(3) 0.8646(9) 0.3351(3) 0.0769(19) Uani d . 1 C 1
H H16 0.0924 0.9363 0.3036 0.092 Uiso calc R 1 C 1
C C17A 0.1189(7) 0.8623(17) 0.4122(8) 0.0657(13) Uiso d P 0.539(13) C 1
C C18A 0.1578(7) 0.7442(16) 0.4544(7) 0.0657(13) Uiso d P 0.539(13) C 1
H H18A 0.1529 0.7357 0.5029 0.079 Uiso calc PR 0.539(13) C 1
C C19A 0.2027(7) 0.6396(17) 0.4305(7) 0.0657(13) Uiso d P 0.539(13) C 1
H H19A 0.2277 0.5598 0.4617 0.079 Uiso calc PR 0.539(13) C 1
C C20A 0.0731(7) 0.9795(17) 0.4412(6) 0.0657(13) Uiso d P 0.539(13) C 1
H H20A 0.0361 0.9199 0.4590 0.099 Uiso calc PR 0.539(13) C 1
H H20B 0.0514 1.0546 0.4032 0.099 Uiso calc PR 0.539(13) C 1
H H20C 0.1017 1.0414 0.4805 0.099 Uiso calc PR 0.539(13) C 1
C C21 0.4617(3) 0.7713(8) 0.2173(4) 0.0713(18) Uani d . 1 D 1
C C22 0.4727(3) 0.9110(7) 0.1729(3) 0.0613(16) Uani d . 1 D 1
C C23 0.4227(3) 0.9586(7) 0.1144(3) 0.0620(16) Uani d . 1 D 1
H H23 0.3804 0.8976 0.1009 0.074 Uiso calc R 1 D 1
C C24 0.4339(3) 1.0941(8) 0.0755(3) 0.0680(17) Uani d . 1 D 1
H H24 0.3990 1.1262 0.0356 0.082 Uiso calc R 1 D 1
C C25 0.4956(3) 1.1845(9) 0.0941(3) 0.0729(17) Uani d . 1 D 1
H H25 0.5029 1.2786 0.0674 0.088 Uiso calc R 1 D 1
C C26 0.5459(4) 1.1357(8) 0.1516(4) 0.081(2) Uani d . 1 D 1
H H26 0.5883 1.1966 0.1646 0.097 Uiso calc R 1 D 1
C C27 0.5357(3) 1.0011(9) 0.1903(3) 0.0754(17) Uani d . 1 D 1
H H27 0.5715 0.9678 0.2294 0.091 Uiso calc R 1 D 1
C C28A 0.4234(5) 0.1966(16) 0.2865(6) 0.0727(11) Uiso d P 0.613(10) B 1
H H28A 0.4617 0.2669 0.3125 0.087 Uiso calc PR 0.613(10) B 1
H H28B 0.4418 0.1362 0.2490 0.087 Uiso calc PR 0.613(10) B 1
C C29A 0.3993(8) 0.0763(16) 0.3388(7) 0.0727(11) Uiso d P 0.613(10) B 1
C C30A 0.3302(5) 0.0774(15) 0.3568(6) 0.053(3) Uiso d P 0.613(10) B 1
H H30 0.2982 0.1623 0.3386 0.064 Uiso calc PR 0.613(10) B 1
C C31A 0.3088(6) -0.0416(15) 0.4000(6) 0.0727(11) Uiso d P 0.613(10) B 1
H H31A 0.2633 -0.0393 0.4120 0.087 Uiso calc PR 0.613(10) B 1
C C32A 0.3585(6) -0.1674(15) 0.4255(6) 0.0727(11) Uiso d P 0.613(10) B 1
H H32A 0.3447 -0.2552 0.4523 0.087 Uiso calc PR 0.613(10) B 1
C C33A 0.4261(7) -0.1638(16) 0.4120(6) 0.0727(11) Uiso d P 0.613(10) B 1
H H33A 0.4596 -0.2430 0.4332 0.087 Uiso calc PR 0.613(10) B 1
C C34A 0.4455(6) -0.0452(15) 0.3676(6) 0.0727(11) Uiso d P 0.613(10) B 1
H H34A 0.4916 -0.0478 0.3568 0.087 Uiso calc PR 0.613(10) B 1
O O6B 0.3821(6) 0.3383(16) 0.2850(8) 0.054(5) Uiso d P 0.41(2) B 2
C C14B 0.1955(9) 0.628(2) 0.3382(9) 0.0657(13) Uiso d P 0.461(13) C 2
C C17B 0.1005(8) 0.829(2) 0.3942(9) 0.0657(13) Uiso d P 0.461(13) C 2
C C18B 0.1331(8) 0.7014(19) 0.4340(8) 0.0657(13) Uiso d P 0.461(13) C 2
H H18B 0.1217 0.6782 0.4793 0.079 Uiso calc PR 0.461(13) C 2
C C19B 0.1832(8) 0.6041(19) 0.4088(8) 0.0657(13) Uiso d P 0.461(13) C 2
H H19B 0.2088 0.5229 0.4388 0.079 Uiso calc PR 0.461(13) C 2
C C20B 0.0442(8) 0.9276(19) 0.4240(7) 0.0657(13) Uiso d P 0.461(13) C 2
H H20D -0.0010 0.8696 0.4136 0.099 Uiso calc PR 0.461(13) C 2
H H20E 0.0387 1.0353 0.4013 0.099 Uiso calc PR 0.461(13) C 2
H H20F 0.0594 0.9404 0.4759 0.099 Uiso calc PR 0.461(13) C 2
C C28B 0.4256(9) 0.274(2) 0.3140(10) 0.0727(11) Uiso d P 0.387(10) B 2
H H28C 0.4506 0.3485 0.3515 0.087 Uiso calc PR 0.387(10) B 2
H H28D 0.4582 0.2522 0.2809 0.087 Uiso calc PR 0.387(10) B 2
C C29B 0.4141(11) 0.121(3) 0.3485(12) 0.0727(11) Uiso d P 0.387(10) B 2
C C30B 0.3541(13) 0.079(3) 0.3547(12) 0.0727(11) Uiso d P 0.387(10) B 2
H H30B 0.3156 0.1366 0.3269 0.087 Uiso calc PR 0.387(10) B 2
C C31B 0.3372(9) -0.049(3) 0.4002(10) 0.0727(11) Uiso d P 0.387(10) B 2
H H31B 0.2946 -0.0856 0.4095 0.087 Uiso d P 0.387(10) B 2
C C32B 0.3913(10) -0.137(2) 0.4345(10) 0.0727(11) Uiso d P 0.387(10) B 2
H H32B 0.3831 -0.2210 0.4664 0.087 Uiso calc PR 0.387(10) B 2
C C33B 0.4565(10) -0.109(2) 0.4248(9) 0.0727(11) Uiso d P 0.387(10) B 2
H H33B 0.4936 -0.1797 0.4468 0.087 Uiso calc PR 0.387(10) B 2
C C34B 0.4724(9) 0.024(2) 0.3821(8) 0.0727(11) Uiso d P 0.387(10) B 2
H H34B 0.5193 0.0462 0.3765 0.087 Uiso calc PR 0.387(10) B 2

loop_
_atom_site_aniso_label
_atom_site_aniso_U_11
_atom_site_aniso_U_22
_atom_site_aniso_U_33
_atom_site_aniso_U_12
_atom_site_aniso_U_13
_atom_site_aniso_U_23
S1 0.0924(13) 0.0693(11) 0.1261(14) 0.0217(10) 0.0622(11) 0.0350(11)
O1 0.061(2) 0.055(3) 0.098(3) 0.001(2) 0.045(2) 0.006(2)
O2 0.050(2) 0.058(3) 0.109(3) 0.006(2) 0.044(2) 0.004(2)
O3 0.059(3) 0.064(3) 0.087(3) 0.003(2) 0.035(2) 0.022(2)
O4 0.069(3) 0.105(4) 0.100(3) 0.020(3) 0.030(2) 0.036(3)
O5 0.069(3) 0.041(2) 0.112(3) 0.009(2) 0.045(3) 0.014(2)
C1 0.063(4) 0.040(3) 0.117(5) -0.004(3) 0.033(4) -0.007(3)
C2 0.044(3) 0.046(3) 0.109(5) 0.002(3) 0.038(3) 0.009(4)
C3 0.065(4) 0.061(4) 0.120(6) -0.004(3) 0.049(4) 0.011(4)
C4 0.069(4) 0.043(4) 0.125(5) 0.003(3) 0.050(4) 0.016(4)
C5 0.064(4) 0.047(4) 0.115(5) 0.008(3) 0.049(4) 0.005(4)
C6 0.076(4) 0.053(4) 0.099(5) 0.010(3) 0.049(4) 0.025(3)
C7 0.067(4) 0.059(4) 0.093(5) 0.010(3) 0.034(4) 0.021(4)
C9 0.051(4) 0.067(4) 0.082(4) 0.010(3) 0.021(3) 0.007(3)
C8 0.075(4) 0.052(4) 0.108(5) 0.017(3) 0.050(4) 0.029(3)
C10 0.054(4) 0.093(5) 0.089(5) 0.000(4) 0.028(4) 0.002(4)
C11 0.065(4) 0.075(5) 0.102(5) 0.002(3) 0.048(4) -0.020(4)
C12 0.068(4) 0.078(5) 0.095(5) 0.002(4) 0.031(4) -0.031(4)
C13 0.066(4) 0.065(4) 0.114(6) -0.001(3) 0.037(4) -0.032(4)
C15 0.068(4) 0.076(5) 0.084(4) 0.009(4) 0.040(3) 0.007(4)
C16 0.070(4) 0.086(5) 0.084(5) 0.013(4) 0.039(4) 0.020(4)
C21 0.054(4) 0.071(4) 0.097(5) 0.007(3) 0.034(4) 0.008(4)
C22 0.053(4) 0.058(4) 0.079(4) 0.006(3) 0.027(3) 0.018(3)
C23 0.052(3) 0.051(4) 0.086(4) 0.003(3) 0.022(3) 0.009(3)
C24 0.053(4) 0.066(4) 0.087(4) 0.012(3) 0.016(3) 0.014(4)
C25 0.067(4) 0.074(5) 0.086(5) 0.000(4) 0.036(4) 0.010(4)
C26 0.071(4) 0.070(5) 0.103(5) -0.021(4) 0.021(4) 0.006(4)
C27 0.049(4) 0.083(5) 0.094(5) -0.005(4) 0.015(3) 0.008(4)

loop_
_atom_type_symbol
_atom_type_description
_atom_type_scat_dispersion_real
_atom_type_scat_dispersion_imag
_atom_type_scat_source
C C 0.0033 0.0016 'International Tables Vol C Tables 4.2.6.8 and 6.1.1.4'
H H 0.0000 0.0000 'International Tables Vol C Tables 4.2.6.8 and 6.1.1.4'
O O 0.0106 0.0060 'International Tables Vol C Tables 4.2.6.8 and 6.1.1.4'
S S 0.1246 0.1234 'International Tables Vol C Tables 4.2.6.8 and 6.1.1.4'

loop_
_geom_angle_atom_site_label_1
_geom_angle_atom_site_label_2
_geom_angle_atom_site_label_3
_geom_angle_site_symmetry_1
_geom_angle_site_symmetry_3
_geom_angle
_geom_angle_publ_flag
C14B S1 C6 . . 100.0(6) ?
C14A S1 C6 . . 102.4(4) ?
C1 O1 C5 . . 110.1(5) ?
C1 O2 C3 . . 109.6(4) ?
C21 O3 C7 . . 118.3(5) ?
C6 O5 C4 . . 112.2(5) ?
O1 C1 O2 . . 109.0(5) ?
O1 C1 C2 . . 110.2(5) ?
O2 C1 C2 . . 109.4(5) ?
O1 C1 H1 . . 109.4 ?
O2 C1 H1 . . 109.4 ?
C2 C1 H1 . . 109.4 ?
C13 C2 C9 . . 119.2(6) ?
C13 C2 C1 . . 118.6(6) ?
C9 C2 C1 . . 122.2(6) ?
O2 C3 C4 . . 112.5(5) ?
O2 C3 H3A . . 109.1 ?
C4 C3 H3A . . 109.1 ?
O2 C3 H3B . . 109.1 ?
C4 C3 H3B . . 109.1 ?
H3A C3 H3B . . 107.8 ?
O5 C4 C3 . . 107.6(5) ?
O5 C4 C5 . . 111.8(5) ?
C3 C4 C5 . . 110.2(6) ?
O5 C4 H4 . . 109.1 ?
C3 C4 H4 . . 109.1 ?
C5 C4 H4 . . 109.1 ?
O1 C5 C8 . . 107.6(5) ?
O1 C5 C4 . . 112.1(5) ?
C8 C5 C4 . . 113.7(6) ?
O1 C5 H5 . . 107.7 ?
C8 C5 H5 . . 107.7 ?
C4 C5 H5 . . 107.7 ?
O5 C6 C7 . . 108.7(5) ?
O5 C6 S1 . . 115.5(4) ?
C7 C6 S1 . . 111.7(4) ?
O5 C6 H6 . . 106.8 ?
C7 C6 H6 . . 106.8 ?
S1 C6 H6 . . 106.8 ?
O3 C7 C8 . . 110.9(5) ?
O3 C7 C6 . . 105.4(4) ?
C8 C7 C6 . . 114.1(6) ?
O3 C7 H7 . . 108.8 ?
C8 C7 H7 . . 108.8 ?
C6 C7 H7 . . 108.8 ?
C10 C9 C2 . . 120.2(6) ?
C10 C9 H9 . . 119.9 ?
C2 C9 H9 . . 119.9 ?
O6A C8 C7 . . 116.6(7) ?
C7 C8 O6B . . 95.1(7) ?
O6A C8 C5 . . 94.4(7) ?
C7 C8 C5 . . 111.7(5) ?
O6B C8 C5 . . 120.1(8) ?
O6A C8 H8 . . 111.0 ?
C7 C8 H8 . . 111.0 ?
O6B C8 H8 . . 106.8 ?
C5 C8 H8 . . 111.0 ?
C11 C10 C9 . . 119.6(6) ?
C11 C10 H10 . . 120.2 ?
C9 C10 H10 . . 120.2 ?
C12 C11 C10 . . 120.3(6) ?
C12 C11 H11 . . 119.8 ?
C10 C11 H11 . . 119.8 ?
C13 C12 C11 . . 120.4(6) ?
C13 C12 H12 . . 119.8 ?
C11 C12 H12 . . 119.8 ?
C12 C13 C2 . . 120.2(6) ?
C12 C13 H13 . . 119.9 ?
C2 C13 H13 . . 119.9 ?
C28A O6A C8 . . 114.9(8) ?
C19A C14A C15 . . 120.8(10) ?
C19A C14A S1 . . 121.8(9) ?
C15 C14A S1 . . 116.9(8) ?
C16 C15 C14A . . 117.1(7) ?
C16 C15 H15 . . 121.5 ?
C14A C15 H15 . . 121.5 ?
C15 C16 C17A . . 121.0(7) ?
C15 C16 H16 . . 119.5 ?
C17A C16 H16 . . 119.5 ?
C18A C17A C20A . . 122.2(12) ?
C18A C17A C16 . . 117.4(11) ?
C20A C17A C16 . . 120.4(11) ?
C19A C18A C17A . . 123.9(12) ?
C19A C18A H18A . . 118.1 ?
C17A C18A H18A . . 118.1 ?
C18A C19A C14A . . 119.4(12) ?
C18A C19A H19A . . 120.3 ?
C14A C19A H19A . . 120.3 ?
O4 C21 O3 . . 122.4(6) ?
O4 C21 C22 . . 126.1(6) ?
O3 C21 C22 . . 111.4(6) ?
C23 C22 C27 . . 118.5(6) ?
C23 C22 C21 . . 122.1(6) ?
C27 C22 C21 . . 119.4(6) ?
C24 C23 C22 . . 120.3(6) ?
C24 C23 H23 . . 119.8 ?
C22 C23 H23 . . 119.8 ?
C23 C24 C25 . . 120.8(6) ?
C23 C24 H24 . . 119.6 ?
C25 C24 H24 . . 119.6 ?
C26 C25 C24 . . 118.9(6) ?
C26 C25 H25 . . 120.5 ?
C24 C25 H25 . . 120.5 ?
C27 C26 C25 . . 120.9(6) ?
C27 C26 H26 . . 119.6 ?
C25 C26 H26 . . 119.6 ?
C26 C27 C22 . . 120.5(6) ?
C26 C27 H27 . . 119.8 ?
C22 C27 H27 . . 119.8 ?
O6A C28A C29A . . 108.9(9) ?
O6A C28A H28A . . 109.9 ?
C29A C28A H28A . . 109.9 ?
O6A C28A H28B . . 109.9 ?
C29A C28A H28B . . 109.9 ?
H28A C28A H28B . . 108.3 ?
C34A C29A C30A . . 117.8(12) ?
C34A C29A C28A . . 118.0(12) ?
C30A C29A C28A . . 124.1(11) ?
C31A C30A C29A . . 122.2(10) ?
C31A C30A H30 . . 118.9 ?
C29A C30A H30 . . 118.9 ?
C30A C31A C32A . . 116.8(10) ?
C30A C31A H31A . . 121.6 ?
C32A C31A H31A . . 121.6 ?
C33A C32A C31A . . 121.2(12) ?
C33A C32A H32A . . 119.4 ?
C31A C32A H32A . . 119.4 ?
C32A C33A C34A . . 120.5(11) ?
C32A C33A H33A . . 119.8 ?
C34A C33A H33A . . 119.8 ?
C29A C34A C33A . . 121.3(12) ?
C29A C34A H34A . . 119.4 ?
C33A C34A H34A . . 119.4 ?
C28B O6B C8 . . 125.0(13) ?
C19B C14B S1 . . 111.1(12) ?
C18B C17B C20B . . 118.4(14) ?
C17B C18B C19B . . 121.1(15) ?
C17B C18B H18B . . 119.5 ?
C19B C18B H18B . . 119.5 ?
C18B C19B C14B . . 119.7(14) ?
C18B C19B H19B . . 120.1 ?
C14B C19B H19B . . 120.1 ?
C17B C20B H20D . . 109.5 ?
C17B C20B H20E . . 109.5 ?
H20D C20B H20E . . 109.5 ?
C17B C20B H20F . . 109.5 ?
H20D C20B H20F . . 109.5 ?
H20E C20B H20F . . 109.5 ?
O6B C28B C29B . . 119.4(18) ?
O6B C28B H28C . . 107.5 ?
C29B C28B H28C . . 107.5 ?
O6B C28B H28D . . 107.5 ?
C29B C28B H28D . . 107.5 ?
H28C C28B H28D . . 107.0 ?
C30B C29B C34B . . 118(2) ?
C30B C29B C28B . . 121(2) ?
C34B C29B C28B . . 120.6(18) ?
C29B C30B C31B . . 126(2) ?
C29B C30B H30B . . 117.0 ?
C31B C30B H30B . . 117.0 ?
C32B C31B C30B . . 116.3(19) ?
C32B C31B H31B . . 112(2) ?
C30B C31B H31B . . 132(2) ?
C33B C32B C31B . . 121(2) ?
C33B C32B H32B . . 119.6 ?
C31B C32B H32B . . 119.6 ?
C32B C33B C34B . . 121.7(17) ?
C32B C33B H33B . . 119.1 ?
C34B C33B H33B . . 119.1 ?
C29B C34B C33B . . 116.4(17) ?
C29B C34B H34B . . 121.8 ?
C33B C34B H34B . . 121.8 ?

loop_
_geom_bond_atom_site_label_1
_geom_bond_atom_site_label_2
_geom_bond_site_symmetry_2
_geom_bond_distance
_geom_bond_publ_flag
S1 C14B . 1.755(17) ?
S1 C14A . 1.796(13) ?
S1 C6 . 1.818(6) ?
O1 C1 . 1.412(6) ?
O1 C5 . 1.442(6) ?
O2 C1 . 1.420(6) ?
O2 C3 . 1.435(6) ?
O3 C21 . 1.362(7) ?
O3 C7 . 1.443(6) ?
O4 C21 . 1.232(7) ?
O5 C6 . 1.421(6) ?
O5 C4 . 1.443(7) ?
C1 C2 . 1.498(8) ?
C1 H1 . 1.0000 ?
C2 C13 . 1.392(7) ?
C2 C9 . 1.394(7) ?
C3 C4 . 1.513(8) ?
C3 H3A . 0.9900 ?
C3 H3B . 0.9900 ?
C4 C5 . 1.530(7) ?
C4 H4 . 1.0000 ?
C5 C8 . 1.529(8) ?
C5 H5 . 1.0000 ?
C6 C7 . 1.523(7) ?
C6 H6 . 1.0000 ?
C7 C8 . 1.501(8) ?
C7 H7 . 1.0000 ?
C9 C10 . 1.387(7) ?
C9 H9 . 0.9500 ?
C8 O6A . 1.430(8) ?
C8 O6B . 1.522(12) ?
C8 H8 . 1.0000 ?
C10 C11 . 1.384(8) ?
C10 H10 . 0.9500 ?
C11 C12 . 1.377(8) ?
C11 H11 . 0.9500 ?
C12 C13 . 1.374(8) ?
C12 H12 . 0.9500 ?
C13 H13 . 0.9500 ?
O6A C28A . 1.426(12) ?
C14A C19A . 1.397(16) ?
C14A C15 . 1.488(13) ?
C15 C16 . 1.375(7) ?
C15 H15 . 0.9500 ?
C16 C17A . 1.484(15) ?
C16 H16 . 0.9500 ?
C17A C18A . 1.383(16) ?
C17A C20A . 1.483(17) ?
C18A C19A . 1.359(15) ?
C18A H18A . 0.9500 ?
C19A H19A . 0.9500 ?
C20A H20A . 0.9800 ?
C20A H20B . 0.9800 ?
C20A H20C . 0.9800 ?
C21 C22 . 1.465(8) ?
C22 C23 . 1.379(7) ?
C22 C27 . 1.406(7) ?
C23 C24 . 1.376(7) ?
C23 H23 . 0.9500 ?
C24 C25 . 1.388(8) ?
C24 H24 . 0.9500 ?
C25 C26 . 1.375(8) ?
C25 H25 . 0.9500 ?
C26 C27 . 1.363(8) ?
C26 H26 . 0.9500 ?
C27 H27 . 0.9500 ?
C28A C29A . 1.537(17) ?
C28A H28A . 0.9900 ?
C28A H28B . 0.9900 ?
C29A C34A . 1.378(15) ?
C29A C30A . 1.441(17) ?
C30A C31A . 1.391(15) ?
C30A H30 . 0.9500 ?
C31A C32A . 1.428(16) ?
C31A H31A . 0.9500 ?
C32A C33A . 1.378(14) ?
C32A H32A . 0.9500 ?
C33A C34A . 1.388(15) ?
C33A H33A . 0.9500 ?
C34A H34A . 0.9500 ?
O6B C28B . 1.050(19) ?
C14B C19B . 1.42(2) ?
C17B C18B . 1.371(19) ?
C17B C20B . 1.547(19) ?
C18B C19B . 1.409(19) ?
C18B H18B . 0.9500 ?
C19B H19B . 0.9500 ?
C20B H20D . 0.9800 ?
C20B H20E . 0.9800 ?
C20B H20F . 0.9800 ?
C28B C29B . 1.46(3) ?
C28B H28C . 0.9900 ?
C28B H28D . 0.9900 ?
C29B C30B . 1.24(3) ?
C29B C34B . 1.43(2) ?
C30B C31B . 1.44(3) ?
C30B H30B . 0.9500 ?
C31B C32B . 1.33(2) ?
C31B H31B . 0.922(19) ?
C32B C33B . 1.33(2) ?
C32B H32B . 0.9500 ?
C33B C34B . 1.43(2) ?
C33B H33B . 0.9500 ?
C34B H34B . 0.9500 ?

loop_
_geom_hbond_atom_site_label_D
_geom_hbond_atom_site_label_H
_geom_hbond_atom_site_label_A
_geom_hbond_site_symmetry_A
_geom_hbond_distance_DH
_geom_hbond_distance_HA
_geom_hbond_distance_DA
_geom_hbond_angle_DHA
_geom_hbond_publ_flag
C11 H11 O4 2_655 0.95 2.50 3.359(8) 150 yes
C1 H1 O2 4_545 1.00 2.62 3.592(7) 164 yes
C3 H3A Cg1 4_545 0.99 2.60 3.506(7) 152 yes
C28A H28B Cg3 1_545 0.99 2.60 3.572(11) 165 yes
C31A H31A Cg2 1_545 0.95 2.87 3.526(13) 127 yes
C31B H31B Cg2 1_545 0.93 2.81 3.68(2) 157 yes

loop_
_geom_torsion_atom_site_label_1
_geom_torsion_atom_site_label_2
_geom_torsion_atom_site_label_3
_geom_torsion_atom_site_label_4
_geom_torsion_site_symmetry_1
_geom_torsion_site_symmetry_2
_geom_torsion_site_symmetry_3
_geom_torsion_site_symmetry_4
_geom_torsion
_geom_torsion_publ_flag
C5 O1 C1 O2 . . . . 67.1(5) ?
C5 O1 C1 C2 . . . . -172.8(5) ?
C3 O2 C1 O1 . . . . -67.6(5) ?
C3 O2 C1 C2 . . . . 171.8(5) ?
O1 C1 C2 C13 . . . . -179.6(5) ?
O2 C1 C2 C13 . . . . -59.8(7) ?
O1 C1 C2 C9 . . . . 0.3(7) ?
O2 C1 C2 C9 . . . . 120.1(6) ?
C1 O2 C3 C4 . . . . 56.9(6) ?
C6 O5 C4 C3 . . . . 178.9(4) ?
C6 O5 C4 C5 . . . . -60.0(6) ?
O2 C3 C4 O5 . . . . 77.3(6) ?
O2 C3 C4 C5 . . . . -44.9(6) ?
C1 O1 C5 C8 . . . . 178.7(4) ?
C1 O1 C5 C4 . . . . -55.5(6) ?
O5 C4 C5 O1 . . . . -75.6(7) ?
C3 C4 C5 O1 . . . . 44.0(7) ?
O5 C4 C5 C8 . . . . 46.8(7) ?
C3 C4 C5 C8 . . . . 166.3(5) ?
C4 O5 C6 C7 . . . . 63.8(6) ?
C4 O5 C6 S1 . . . . -62.7(5) ?
C14B S1 C6 O5 . . . . -75.0(7) ?
C14A S1 C6 O5 . . . . -91.3(6) ?
C14B S1 C6 C7 . . . . 160.1(7) ?
C14A S1 C6 C7 . . . . 143.8(6) ?
C21 O3 C7 C8 . . . . -85.0(7) ?
C21 O3 C7 C6 . . . . 151.1(5) ?
O5 C6 C7 O3 . . . . 65.1(6) ?
S1 C6 C7 O3 . . . . -166.4(4) ?
O5 C6 C7 C8 . . . . -56.8(6) ?
S1 C6 C7 C8 . . . . 71.8(6) ?
C13 C2 C9 C10 . . . . -0.3(9) ?
C1 C2 C9 C10 . . . . 179.8(6) ?
O3 C7 C8 O6A . . . . 179.3(7) ?
C6 C7 C8 O6A . . . . -61.9(9) ?
O3 C7 C8 O6B . . . . 161.0(6) ?
C6 C7 C8 O6B . . . . -80.2(7) ?
O3 C7 C8 C5 . . . . -73.7(7) ?
C6 C7 C8 C5 . . . . 45.1(7) ?
O1 C5 C8 O6A . . . . -154.0(5) ?
C4 C5 C8 O6A . . . . 81.2(6) ?
O1 C5 C8 C7 . . . . 85.1(6) ?
C4 C5 C8 C7 . . . . -39.8(7) ?
O1 C5 C8 O6B . . . . -165.0(6) ?
C4 C5 C8 O6B . . . . 70.2(9) ?
C2 C9 C10 C11 . . . . 0.2(9) ?
C9 C10 C11 C12 . . . . 0.5(9) ?
C10 C11 C12 C13 . . . . -1.2(10) ?
C11 C12 C13 C2 . . . . 1.2(10) ?
C9 C2 C13 C12 . . . . -0.4(9) ?
C1 C2 C13 C12 . . . . 179.5(6) ?
C7 C8 O6A C28A . . . . -111.1(10) ?
O6B C8 O6A C28A . . . . -68.8(14) ?
C5 C8 O6A C28A . . . . 131.9(11) ?
C14B S1 C14A C19A . . . . 125(4) ?
C6 S1 C14A C19A . . . . -151.8(9) ?
C14B S1 C14A C15 . . . . -47(3) ?
C6 S1 C14A C15 . . . . 35.7(9) ?
C19A C14A C15 C16 . . . . 4.0(13) ?
S1 C14A C15 C16 . . . . 176.5(6) ?
C14A C15 C16 C17A . . . . 2.2(11) ?
C15 C16 C17A C18A . . . . -6.7(14) ?
C15 C16 C17A C20A . . . . 175.5(8) ?
C20A C17A C18A C19A . . . . -176.9(11) ?
C16 C17A C18A C19A . . . . 5.3(17) ?
C17A C18A C19A C14A . . . . 0.8(18) ?
C15 C14A C19A C18A . . . . -5.6(16) ?
S1 C14A C19A C18A . . . . -177.8(9) ?
C7 O3 C21 O4 . . . . 1.6(9) ?
C7 O3 C21 C22 . . . . -176.5(5) ?
O4 C21 C22 C23 . . . . 165.3(6) ?
O3 C21 C22 C23 . . . . -16.6(8) ?
O4 C21 C22 C27 . . . . -15.3(10) ?
O3 C21 C22 C27 . . . . 162.7(5) ?
C27 C22 C23 C24 . . . . -1.8(8) ?
C21 C22 C23 C24 . . . . 177.6(5) ?
C22 C23 C24 C25 . . . . 0.4(9) ?
C23 C24 C25 C26 . . . . 0.6(9) ?
C24 C25 C26 C27 . . . . -0.2(10) ?
C25 C26 C27 C22 . . . . -1.2(10) ?
C23 C22 C27 C26 . . . . 2.2(9) ?
C21 C22 C27 C26 . . . . -177.2(6) ?
C8 O6A C28A C29A . . . . 167.0(10) ?
O6A C28A C29A C34A . . . . 170.7(10) ?
O6A C28A C29A C30A . . . . -6.1(15) ?
C34A C29A C30A C31A . . . . -1.9(15) ?
C28A C29A C30A C31A . . . . 174.8(11) ?
C29A C30A C31A C32A . . . . -0.6(16) ?
C30A C31A C32A C33A . . . . 4.5(16) ?
C31A C32A C33A C34A . . . . -5.9(17) ?
C30A C29A C34A C33A . . . . 0.7(15) ?
C28A C29A C34A C33A . . . . -176.3(10) ?
C32A C33A C34A C29A . . . . 3.2(17) ?
O6A C8 O6B C28B . . . . 103(3) ?
C7 C8 O6B C28B . . . . -114(2) ?
C5 C8 O6B C28B . . . . 127(2) ?
C14A S1 C14B C19B . . . . -54(3) ?
C6 S1 C14B C19B . . . . -153.7(11) ?
C20B C17B C18B C19B . . . . 178.1(11) ?
C17B C18B C19B C14B . . . . -6(2) ?
S1 C14B C19B C18B . . . . 172.3(10) ?
C8 O6B C28B C29B . . . . -144.0(16) ?
O6B C28B C29B C30B . . . . -12(4) ?
O6B C28B C29B C34B . . . . 174(2) ?
C34B C29B C30B C31B . . . . 8(4) ?
C28B C29B C30B C31B . . . . -165.9(19) ?
C29B C30B C31B C32B . . . . -5(4) ?
C30B C31B C32B C33B . . . . -2(3) ?
C31B C32B C33B C34B . . . . 5(3) ?
C30B C29B C34B C33B . . . . -4(3) ?
C28B C29B C34B C33B . . . . 169.7(17) ?
C32B C33B C34B C29B . . . . -2(3) ?
